data_7122715
loop_
_publ_author_name
'Leone, Loredana'
'Esteban-G\'omez, David'
'Platas-Iglesias, Carlos'
'Milanesio, Marco'
'Tei, Lorenzo'

_publ_section_title
;
 Accelerating Water Exchange in GdIII-DO3A-Derivatives by Favouring the
 Dissociative Mechanism through Hydrogen Bonding
;
_journal_name_full 'Chemical Communications'
_journal_paper_doi 10.1039/C8CC08556K
_journal_year 2018
_chemical_formula_moiety 'C22 H31 Gd N4 O15'
_chemical_formula_sum 'C22 H31 Gd N4 O15'
_chemical_formula_weight 748.76
_chemical_name_common GdDO3A-ortho-hydroxyacetophenone
_chemical_name_systematic
'1-(2-(2-hydroxyphenyl)-2-oxoethyl)- 1,4,7,10-tetraazacyclododecane-1,4,7-triacetate gadolinium(III)'
_space_group_crystal_system monoclinic
_space_group_IT_number 14
_space_group_name_Hall '-P 2ybc'
_space_group_name_H-M_alt 'P 1 21/c 1'
_symmetry_space_group_name_Hall '-P 2ybc'
_symmetry_space_group_name_H-M 'P 1 21/c 1'
_atom_sites_solution_hydrogens mixed
_audit_creation_method SHELXL-2014/7
_audit_update_record
;
2018-10-25 deposited with the CCDC.
2018-12-10 downloaded from the CCDC.
;
_cell_angle_alpha 90
_cell_angle_beta 108.55
_cell_angle_gamma 90
_cell_formula_units_Z 4
_cell_length_a 12.586
_cell_length_b 12.961
_cell_length_c 19.645
_cell_measurement_reflns_used 2685
_cell_measurement_temperature 293(2)
_cell_measurement_theta_max 25.6003
_cell_measurement_theta_min 3.1392
_cell_volume 3038.141
_computing_cell_refinement
;
CrysAlisPro, Oxford Diffraction Ltd.,
Version 1.171.34.44 (release 25-10-2010 CrysAlis171 .NET)
(compiled Oct 25 2010,18:11:34)
;
_computing_data_collection
;
CrysAlisPro, Oxford Diffraction Ltd.,
Version 1.171.34.44 (release 25-10-2010 CrysAlis171 .NET)
(compiled Oct 25 2010,18:11:34)
;
_computing_data_reduction
;
CrysAlisPro, Oxford Diffraction Ltd.,
Version 1.171.34.44 (release 25-10-2010 CrysAlis171 .NET)
(compiled Oct 25 2010,18:11:34)
;
_computing_molecular_graphics Mercury
_computing_structure_refinement 'SHELXL-2014/7 (Sheldrick, 2014)'
_computing_structure_solution SIR2014
_diffrn_ambient_temperature 293(2)
_diffrn_detector_area_resol_mean 8.6225
_diffrn_measured_fraction_theta_full 0.925
_diffrn_measured_fraction_theta_max 0.193
_diffrn_measurement_device_type 'Xcalibur, Sapphire3'
_diffrn_radiation_monochromator graphite
_diffrn_radiation_source 'Enhance (Mo) X-ray Source'
_diffrn_radiation_type 'Mo K\a'
_diffrn_radiation_wavelength 0.7107
_diffrn_reflns_av_R_equivalents 0.1030
_diffrn_reflns_av_unetI/netI 0.1661
_diffrn_reflns_Laue_measured_fraction_full 0.925
_diffrn_reflns_Laue_measured_fraction_max 0.193
_diffrn_reflns_limit_h_max 15
_diffrn_reflns_limit_h_min -14
_diffrn_reflns_limit_k_max 15
_diffrn_reflns_limit_k_min -15
_diffrn_reflns_limit_l_max 23
_diffrn_reflns_limit_l_min -23
_diffrn_reflns_number 11520
_diffrn_reflns_point_group_measured_fraction_full 0.925
_diffrn_reflns_point_group_measured_fraction_max 0.193
_diffrn_reflns_theta_full 25.242
_diffrn_reflns_theta_max 25.642
_diffrn_reflns_theta_min 3.143
_exptl_absorpt_coefficient_mu 2.256
_exptl_absorpt_correction_T_max 1.00000
_exptl_absorpt_correction_T_min 0.70353
_exptl_absorpt_correction_type multi-scan
_exptl_absorpt_process_details
;
CrysAlisPro, Oxford Diffraction Ltd.,
Version 1.171.34.44 (release 25-10-2010 CrysAlis171 .NET)
(compiled Oct 25 2010,18:11:34)
Empirical absorption correction using spherical harmonics,
 implemented in SCALE3 ABSPACK scaling algorithm.
;
_exptl_crystal_colour white
_exptl_crystal_density_diffrn 1.637
_exptl_crystal_description lamina
_exptl_crystal_F_000 1500
_exptl_crystal_preparation 'Magnetic properties'
_exptl_crystal_recrystallization_method 'Re-crystallisation from solvent: Water'
_exptl_crystal_size_max 0.200
_exptl_crystal_size_mid 0.100
_exptl_crystal_size_min 0.020
_refine_diff_density_max 2.907
_refine_diff_density_min -3.996
_refine_diff_density_rms 0.445
_refine_ls_extinction_method none
_refine_ls_goodness_of_fit_ref 1.190
_refine_ls_hydrogen_treatment constr
_refine_ls_matrix_type full
_refine_ls_number_parameters 296
_refine_ls_number_reflns 5037
_refine_ls_number_restraints 27
_refine_ls_restrained_S_all 1.191
_refine_ls_R_factor_all 0.2324
_refine_ls_R_factor_gt 0.1484
_refine_ls_shift/su_max 0.000
_refine_ls_shift/su_mean 0.000
_refine_ls_structure_factor_coef Fsqd
_refine_ls_weighting_details 'w=1/[\s^2^(Fo^2^)+327.1609P+1.0000sin\q/\l] where P=(Fo^2^+2Fc^2^)/3'
_refine_ls_weighting_scheme calc
_refine_ls_wR_factor_gt 0.3348
_refine_ls_wR_factor_ref 0.3740
_reflns_Friedel_coverage 0.000
_reflns_number_gt 2828
_reflns_number_total 5037
_reflns_threshold_expression 'I > 2\s(I)'
_cod_data_source_file c8cc08556k2.cif
_cod_data_source_block publication_text
_cod_original_cell_volume 3038.1
_cod_database_code 7122715
_shelx_shelxl_version_number 2014/7
_shelx_space_group_comment
;
The symmetry employed for this shelxl refinement is uniquely defined
by the following loop, which should always be used as a source of
symmetry information in preference to the above space-group names.
They are only intended as comments.
;

loop_
_space_group_symop_operation_xyz
'x, y, z'
'-x, y+1/2, -z+1/2'
'-x, -y, -z'
'x, -y-1/2, z-1/2'

loop_
_atom_site_label
_atom_site_type_symbol
_atom_site_fract_x
_atom_site_fract_y
_atom_site_fract_z
_atom_site_U_iso_or_equiv
_atom_site_adp_type
_atom_site_occupancy
_atom_site_site_symmetry_order
_atom_site_calc_flag
_atom_site_refinement_flags_posn
_atom_site_refinement_flags_adp
_atom_site_refinement_flags_occupancy
_atom_site_disorder_assembly
_atom_site_disorder_group
Gd1 Gd 0.28794(11) 0.00646(11) 0.31444(8) 0.0333(4) Uani 1 1 d . . . . .
O-W O 0.3489(14) 0.0135(14) 0.4406(11) 0.048(5) Uani 1 1 d . . . . .
O4 O 0.4619(15) 0.0880(13) 0.3445(9) 0.033(4) Uiso 1 1 d . . . . .
O5 O 0.6393(17) 0.0959(17) 0.3448(12) 0.054(6) Uani 1 1 d . . . . .
O6 O 0.3900(17) -0.1486(15) 0.3526(12) 0.048(5) Uani 1 1 d . . . . .
O7 O 0.204(2) 0.3295(17) 0.3495(12) 0.061(6) Uani 1 1 d . . . . .
O9 O 0.2261(19) 0.1591(16) 0.3542(11) 0.051(6) Uani 1 1 d . . . . .
O8 O 0.1478(16) -0.0741(16) 0.3548(12) 0.051(6) Uani 1 1 d . . . . .
C1 C 0.542(2) 0.060(2) 0.3247(14) 0.033(6) Uiso 1 1 d . . . . .
C2 C 0.046(2) -0.0418(19) 0.3395(15) 0.032(7) Uani 1 1 d . . . . .
C30 C 0.354(3) 0.154(2) 0.1843(18) 0.046(9) Uani 1 1 d . . . . .
H30A H 0.3301 0.1966 0.1417 0.055 Uiso 1 1 calc R U . . .
H30B H 0.4253 0.1803 0.2150 0.055 Uiso 1 1 calc R U . . .
C3 C 0.158(2) 0.161(2) 0.1660(15) 0.037(7) Uani 1 1 d . . . . .
H3A H 0.1576 0.1082 0.1311 0.045 Uiso 1 1 calc R U . . .
H3B H 0.1457 0.2274 0.1417 0.045 Uiso 1 1 calc R U . . .
C4 C 0.236(2) 0.248(2) 0.3303(18) 0.044(8) Uani 1 1 d . . . . .
C29 C 0.379(3) -0.137(2) 0.1944(17) 0.042(8) Uiso 1 1 d . . . . .
H29A H 0.4081 -0.1457 0.1547 0.050 Uiso 1 1 calc R U . . .
H29B H 0.4160 -0.1857 0.2317 0.050 Uiso 1 1 calc R U . . .
C5 C 0.060(2) 0.140(2) 0.1991(15) 0.032(7) Uiso 1 1 d . . . . .
H5A H 0.0614 0.1920 0.2346 0.039 Uiso 1 1 calc R U . . .
H5B H -0.0116 0.1428 0.1616 0.039 Uiso 1 1 calc R U . . .
N5 N 0.0760(18) 0.038(2) 0.2325(13) 0.046(7) Uani 1 1 d . . . . .
O11 O 0.406(2) -0.319(2) 0.3545(15) 0.075(8) Uani 1 1 d . . . . .
N7 N 0.209(2) -0.1571(18) 0.2307(12) 0.037(6) Uiso 1 1 d . . . . .
N6 N 0.4016(19) -0.027(2) 0.2236(13) 0.057(8) Uani 1 1 d . . . . .
C9 C 0.091(3) -0.150(3) 0.200(2) 0.062(10) Uiso 1 1 d . . . . .
H9A H 0.0573 -0.1725 0.2359 0.074 Uiso 1 1 calc R U . . .
H9B H 0.0667 -0.1980 0.1602 0.074 Uiso 1 1 calc R U . . .
C10 C 0.513(3) -0.022(3) 0.2611(16) 0.053(8) Uiso 1 1 d . . . . .
H10A H 0.5539 -0.0051 0.2284 0.064 Uiso 1 1 calc R U . . .
H10B H 0.5377 -0.0901 0.2810 0.064 Uiso 1 1 calc R U . . .
C12 C 0.287(3) 0.254(2) 0.271(2) 0.055(10) Uani 1 1 d . . . . .
H12A H 0.2574 0.3138 0.2410 0.066 Uiso 1 1 calc R U . . .
H12B H 0.3676 0.2640 0.2916 0.066 Uiso 1 1 calc R U . . .
C15 C 0.004(2) 0.027(3) 0.2808(14) 0.047(9) Uani 1 1 d . . . . .
H15A H -0.0048 0.0946 0.2994 0.056 Uiso 1 1 calc R U . . .
H15B H -0.0698 0.0035 0.2519 0.056 Uiso 1 1 calc R U . . .
C17 C 0.370(3) 0.048(2) 0.1631(16) 0.043(7) Uani 1 1 d . . . . .
H17A H 0.4287 0.0480 0.1406 0.051 Uiso 1 1 calc R U . . .
H17B H 0.3017 0.0246 0.1276 0.051 Uiso 1 1 calc R U . . .
C18 C 0.242(2) -0.248(2) 0.275(2) 0.049(9) Uani 1 1 d . . . . .
H18A H 0.2413 -0.3073 0.2453 0.059 Uiso 1 1 calc R U . . .
H18B H 0.1870 -0.2603 0.2999 0.059 Uiso 1 1 calc R U . . .
C20 C 0.253(2) -0.157(3) 0.169(2) 0.054(9) Uani 1 1 d . . . . .
H20A H 0.2152 -0.1038 0.1351 0.065 Uiso 1 1 calc R U . . .
H20B H 0.2377 -0.2230 0.1447 0.065 Uiso 1 1 calc R U . . .
N4 N 0.267(2) 0.162(2) 0.2243(16) 0.054(8) Uani 1 1 d . . . . .
C23 C 0.045(2) -0.045(2) 0.1738(16) 0.043(8) Uani 1 1 d . . . . .
H23A H -0.0362 -0.0496 0.1543 0.051 Uiso 1 1 calc R U . . .
H23B H 0.0729 -0.0246 0.1353 0.051 Uiso 1 1 calc R U . . .
C25 C 0.362(3) -0.237(2) 0.3332(19) 0.049(8) Uani 1 1 d . . . . .
C27 C -0.116(2) -0.131(2) 0.4900(13) 0.056(9) Uiso 1 1 d D . . . .
H27 H -0.1459 -0.1418 0.5270 0.067 Uiso 1 1 calc R U . A 1
C31 C 0.041(2) -0.134(2) 0.4464(14) 0.076(12) Uiso 1 1 d D . . . .
H31 H 0.1167 -0.1478 0.4547 0.092 Uiso 0.8 1 calc R U P B 1
C32 C -0.008(2) -0.165(2) 0.4970(14) 0.095(13) Uiso 1 1 d D . . . .
H32 H 0.0306 -0.2078 0.5349 0.114 Uiso 1 1 calc R U . . .
C16 C -0.178(2) -0.0814(19) 0.4276(14) 0.060(11) Uiso 0.8 1 d D . P C 1
H16 H -0.2521 -0.0637 0.4211 0.073 Uiso 0.8 1 calc R U P C 1
C19 C -0.020(2) -0.0836(19) 0.3831(13) 0.036(8) Uiso 0.8 1 d D . P C 1
C28 C -0.131(2) -0.0578(14) 0.3749(13) 0.061(11) Uiso 0.8 1 d D . P C 1
O1-T O -0.2191(15) -0.0188(13) 0.3184(10) 0.020 Uiso 0.8 1 d . U P C 1
C16D C -0.166(4) -0.056(4) 0.440(3) 0.060(11) Uiso 0.2 1 d D . P C 2
H16D H -0.2353 -0.0287 0.4389 0.073 Uiso 0.2 1 calc R U P C 2
C28D C -0.114(5) -0.020(5) 0.392(4) 0.061(11) Uiso 0.2 1 d D . P C 2
H28D H -0.1487 0.0286 0.3577 0.073 Uiso 0.2 1 calc R U P C 2
C19D C -0.009(5) -0.059(4) 0.396(3) 0.036(8) Uiso 0.2 1 d D . P C 2
O1-C O 0.136(8) -0.173(6) 0.457(5) 0.05(3) Uiso 0.2 1 d . . P C 2
O100 O 0.119(3) 0.007(3) 0.0165(17) 0.125(11) Uiso 1 1 d . . . . .
O101 O 0.635(3) 0.181(3) 0.4702(17) 0.108(11) Uiso 1 1 d . . . . .
O102 O 0.411(3) 0.172(3) 0.5248(17) 0.109(11) Uiso 1 1 d . . . . .
O103 O 0.228(4) -0.353(4) 0.464(2) 0.160(16) Uiso 1 1 d . . . . .
O104 O 0.265(3) 0.349(3) 0.4975(19) 0.131(14) Uiso 1 1 d . . . . .
O105 O 0.500(7) -0.369(5) 0.513(4) 0.12(2) Uiso 0.5 1 d . . P . .
O106 O -0.260(5) 0.032(4) 0.141(3) 0.094(18) Uiso 0.5 1 d . . P . .
H-W2 H 0.4172 -0.0260 0.4596 0.140 Uiso 1 1 d . U . . .
H-W1 H 0.3635 0.0838 0.4565 0.140 Uiso 1 1 d . U . . .

loop_
_atom_site_aniso_label
_atom_site_aniso_U_11
_atom_site_aniso_U_22
_atom_site_aniso_U_33
_atom_site_aniso_U_23
_atom_site_aniso_U_13
_atom_site_aniso_U_12
Gd1 0.0275(7) 0.0293(7) 0.0466(8) 0.0012(9) 0.0167(5) -0.0053(8)
O-W 0.039(10) 0.029(10) 0.083(14) -0.026(11) 0.030(10) -0.032(10)
O5 0.036(12) 0.060(14) 0.067(15) -0.008(12) 0.020(11) -0.012(11)
O6 0.043(13) 0.036(12) 0.069(15) -0.001(11) 0.023(11) 0.003(10)
O7 0.072(17) 0.053(14) 0.066(16) -0.011(12) 0.034(13) 0.001(13)
O9 0.077(17) 0.040(13) 0.046(13) 0.002(11) 0.036(12) 0.005(11)
O8 0.032(12) 0.050(12) 0.085(17) -0.001(12) 0.038(12) -0.001(10)
C2 0.016(13) 0.031(14) 0.049(18) -0.006(13) 0.010(13) -0.011(11)
C30 0.038(19) 0.056(19) 0.06(2) -0.014(17) 0.042(18) -0.016(15)
C3 0.024(16) 0.054(19) 0.037(17) 0.011(15) 0.015(13) 0.011(14)
C4 0.009(14) 0.047(19) 0.07(2) -0.028(18) 0.005(14) 0.008(13)
N5 0.022(12) 0.072(18) 0.055(16) -0.010(14) 0.028(12) 0.006(12)
O11 0.053(16) 0.068(18) 0.10(2) 0.024(16) 0.023(15) 0.009(13)
N6 0.027(13) 0.09(2) 0.049(16) 0.002(16) 0.005(12) -0.003(14)
C12 0.025(17) 0.043(18) 0.11(3) 0.007(19) 0.05(2) 0.006(14)
C15 0.023(14) 0.08(2) 0.035(16) 0.007(16) 0.000(12) -0.016(15)
C17 0.040(18) 0.041(16) 0.050(19) 0.001(15) 0.020(16) 0.002(14)
C18 0.010(15) 0.028(15) 0.09(3) 0.011(17) -0.012(16) -0.005(12)
C20 0.036(19) 0.045(18) 0.09(3) -0.016(19) 0.036(19) -0.010(15)
N4 0.028(15) 0.057(17) 0.09(2) 0.003(16) 0.039(16) 0.014(13)
C23 0.033(16) 0.052(18) 0.048(19) 0.030(15) 0.020(15) 0.019(14)
C25 0.040(19) 0.039(19) 0.07(2) 0.018(18) 0.020(17) 0.007(15)

loop_
_atom_type_symbol
_atom_type_description
_atom_type_scat_dispersion_real
_atom_type_scat_dispersion_imag
_atom_type_scat_source
C C 0.0033 0.0016 'International Tables Vol C Tables 4.2.6.8 and 6.1.1.4'
H H 0.0000 0.0000 'International Tables Vol C Tables 4.2.6.8 and 6.1.1.4'
N N 0.0061 0.0033 'International Tables Vol C Tables 4.2.6.8 and 6.1.1.4'
O O 0.0106 0.0060 'International Tables Vol C Tables 4.2.6.8 and 6.1.1.4'
Gd Gd -0.1653 3.9035 'International Tables Vol C Tables 4.2.6.8 and 6.1.1.4'

loop_
_geom_angle_atom_site_label_1
_geom_angle_atom_site_label_2
_geom_angle_atom_site_label_3
_geom_angle
O4 Gd1 O9 85.3(7)
O4 Gd1 O-W 75.5(6)
O9 Gd1 O-W 69.4(7)
O4 Gd1 O6 86.2(7)
O9 Gd1 O6 144.2(7)
O-W Gd1 O6 74.8(7)
O4 Gd1 O8 147.8(7)
O9 Gd1 O8 84.3(7)
O-W Gd1 O8 72.3(7)
O6 Gd1 O8 84.7(7)
O4 Gd1 N4 73.1(7)
O9 Gd1 N4 67.0(7)
O-W Gd1 N4 127.4(8)
O6 Gd1 N4 141.7(7)
O8 Gd1 N4 129.0(7)
O4 Gd1 N6 65.2(7)
O9 Gd1 N6 131.9(8)
O-W Gd1 N6 130.5(7)
O6 Gd1 N6 73.8(8)
O8 Gd1 N6 139.8(8)
N4 Gd1 N6 68.4(8)
O4 Gd1 N5 139.6(7)
O9 Gd1 N5 72.5(8)
O-W Gd1 N5 123.9(6)
O6 Gd1 N5 130.9(8)
O8 Gd1 N5 64.2(7)
N4 Gd1 N5 67.3(8)
N6 Gd1 N5 105.6(7)
O4 Gd1 N7 130.5(7)
O9 Gd1 N7 140.9(8)
O-W Gd1 N7 127.7(7)
O6 Gd1 N7 65.2(7)
O8 Gd1 N7 71.9(7)
N4 Gd1 N7 104.7(8)
N6 Gd1 N7 68.3(8)
N5 Gd1 N7 69.3(7)
C1 O4 Gd1 125.2(17)
C25 O6 Gd1 128(2)
C4 O9 Gd1 124.3(18)
C2 O8 Gd1 124.4(18)
O5 C1 O4 127(3)
O5 C1 C10 117(2)
O4 C1 C10 115(2)
O8 C2 C15 118(2)
O8 C2 C19 117(2)
C15 C2 C19 125(2)
O8 C2 C19D 116(3)
C15 C2 C19D 124(3)
C17 C30 N4 113(2)
N4 C3 C5 110(2)
O7 C4 O9 126(3)
O7 C4 C12 117(3)
O9 C4 C12 117(3)
C20 C29 N6 110(2)
N5 C5 C3 109(2)
C5 N5 C15 110(2)
C5 N5 C23 109(2)
C15 N5 C23 110(2)
C5 N5 Gd1 112.0(17)
C15 N5 Gd1 106.9(16)
C23 N5 Gd1 108.3(15)
C9 N7 C18 111(2)
C9 N7 C20 106(2)
C18 N7 C20 113(3)
C9 N7 Gd1 110.0(19)
C18 N7 Gd1 107.1(17)
C20 N7 Gd1 109.9(18)
C10 N6 C17 112(3)
C10 N6 C29 106(3)
C17 N6 C29 110(2)
C10 N6 Gd1 108.1(19)
C17 N6 Gd1 111.7(18)
C29 N6 Gd1 109.1(18)
N7 C9 C23 116(3)
N6 C10 C1 113(3)
N4 C12 C4 114(3)
C2 C15 N5 115(2)
C30 C17 N6 114(3)
N7 C18 C25 112(2)
N7 C20 C29 110(3)
C12 N4 C3 114(2)
C12 N4 C30 111(2)
C3 N4 C30 104(2)
C12 N4 Gd1 104(2)
C3 N4 Gd1 112.6(18)
C30 N4 Gd1 111.0(19)
C9 C23 N5 113(2)
O11 C25 O6 132(3)
O11 C25 C18 113(3)
O6 C25 C18 115(3)
C16 C27 C32 119.5(17)
C16D C27 C32 120(3)
O1-C C31 C32 112(5)
O1-C C31 C19D 127(6)
C32 C31 C19D 120(3)
C32 C31 C19 122.0(18)
C31 C32 C27 118.8(16)
C28 C16 C27 120.6(19)
C28 C19 C31 117.5(18)
C28 C19 C2 125(2)
C31 C19 C2 116(2)
C16 C28 C19 120.9(19)
C16 C28 O1-T 105(2)
C19 C28 O1-T 134(2)
C28D C16D C27 120(3)
C16D C28D C19D 119(3)
C28D C19D C31 120(3)
C28D C19D C2 124(3)
C31 C19D C2 115(4)

loop_
_geom_bond_atom_site_label_1
_geom_bond_atom_site_label_2
_geom_bond_distance
Gd1 O4 2.332(18)
Gd1 O9 2.35(2)
Gd1 O-W 2.35(2)
Gd1 O6 2.37(2)
Gd1 O8 2.392(18)
Gd1 N4 2.64(3)
Gd1 N6 2.65(3)
Gd1 N5 2.67(2)
Gd1 N7 2.67(2)
O4 C1 1.25(3)
O5 C1 1.25(3)
O6 C25 1.22(4)
O7 C4 1.23(3)
O9 C4 1.27(4)
O8 C2 1.29(3)
C1 C10 1.59(4)
C2 C15 1.42(4)
C2 C19 1.47(3)
C2 C19D 1.50(5)
C30 C17 1.47(4)
C30 N4 1.54(3)
C3 N4 1.49(4)
C3 C5 1.58(4)
C4 C12 1.52(4)
C29 C20 1.52(4)
C29 N6 1.53(4)
C5 N5 1.46(4)
N5 C15 1.51(3)
N5 C23 1.53(4)
O11 C25 1.22(4)
N7 C9 1.42(4)
N7 C18 1.45(4)
N7 C20 1.48(4)
N6 C10 1.36(4)
N6 C17 1.48(4)
C9 C23 1.50(4)
C12 N4 1.48(4)
C18 C25 1.58(4)
C27 C16 1.387(15)
C27 C16D 1.388(17)
C27 C32 1.392(15)
C31 O1-C 1.25(11)
C31 C32 1.385(15)
C31 C19D 1.389(17)
C31 C19 1.401(15)
C16 C28 1.381(16)
C19 C28 1.392(16)
C28 O1-T 1.39(3)
C16D C28D 1.388(17)
C28D C19D 1.389(17)
